data_2200253
loop_
_publ_author_name
'He Liu'
'Miao Du'
'Ya-Mei Guo'
'Xian-He Bu'

_publ_section_title
;
 2,3-Bis(2-pyridinio)-5,8-dimethoxyquinoxaline dinitrate
;
_journal_issue 4
_journal_name_full 'Acta Crystallographica Section E'
_journal_page_first o372
_journal_page_last o374
_journal_paper_doi 10.1107/S1600536801004834
_journal_volume 57
_journal_year 2001
_chemical_formula_iupac 'C20 H18 N4 O2 2+, 2N O3 1-'
_chemical_formula_moiety 'C20 H18 N4 O2 2+, 2N O3 1-'
_chemical_formula_sum 'C20 H18 N6 O8'
_chemical_formula_weight 470.40
_chemical_name_systematic
;
2,3-bis(2-pyridinio)-5,8-dimethoxyquinoxaline dinitrate
;
_space_group_IT_number 14
_symmetry_cell_setting monoclinic
_symmetry_space_group_name_Hall '-P 2ybc'
_symmetry_space_group_name_H-M 'P 1 21/c 1'
_cell_angle_alpha 90.00
_cell_angle_beta 104.344(2)
_cell_angle_gamma 90.00
_cell_formula_units_Z 4
_cell_length_a 16.1380(13)
_cell_length_b 7.2682(6)
_cell_length_c 18.0257(15)
_cell_measurement_reflns_used 7963
_cell_measurement_temperature 298(2)
_cell_measurement_theta_max 25.0
_cell_measurement_theta_min 1.3
_cell_volume 2048.4(3)
_computing_cell_refinement SMART
_computing_data_collection 'SMART (Bruker, 1998)'
_computing_data_reduction 'SAINT (Bruker, 1998)'
_computing_molecular_graphics 'XP (Bruker, 1998)'
_computing_structure_refinement 'SHELXL97 (Sheldrick, 1997)'
_computing_structure_solution 'SHELXS97 (Sheldrick, 1997)'
_diffrn_measurement_device 'Bruker SMART 1000'
_diffrn_measurement_method \w
_diffrn_radiation_type MoK\a
_diffrn_radiation_wavelength .71073
_diffrn_reflns_av_R_equivalents .040
_diffrn_reflns_limit_h_max 19
_diffrn_reflns_limit_h_min -15
_diffrn_reflns_limit_k_max 8
_diffrn_reflns_limit_k_min -7
_diffrn_reflns_limit_l_max 21
_diffrn_reflns_limit_l_min -21
_diffrn_reflns_number 8042
_diffrn_reflns_theta_max 25.0
_diffrn_standards_decay_% <1
_diffrn_standards_interval_count none
_diffrn_standards_number none
_exptl_absorpt_coefficient_mu .121
_exptl_absorpt_correction_T_max .982
_exptl_absorpt_correction_T_min .965
_exptl_absorpt_correction_type multi-scan
_exptl_absorpt_process_details '[SAINT (Bruker, 1998) and SADABS (Sheldrick, 1997)]'
_exptl_crystal_colour orange
_exptl_crystal_density_diffrn 1.525
_exptl_crystal_density_method 'not measured'
_exptl_crystal_description prism
_exptl_crystal_F_000 976
_exptl_crystal_size_max .30
_exptl_crystal_size_mid .20
_exptl_crystal_size_min .15
_refine_diff_density_max .29
_refine_diff_density_min -.17
_refine_ls_extinction_coef .0151(12)
_refine_ls_extinction_method SHELXL97
_refine_ls_goodness_of_fit_ref .97
_refine_ls_hydrogen_treatment constr
_refine_ls_number_parameters 309
_refine_ls_number_reflns 3569
_refine_ls_R_factor_gt .042
_refine_ls_shift/su_max .010
_refine_ls_shift/su_mean .001
_refine_ls_structure_factor_coef Fsqd
_refine_ls_weighting_details 'calc w = 1/[\s^2^(Fo^2^)+(0.0555P)^2^] where P = (Fo^2^+2Fc^2^)/3'
_refine_ls_weighting_scheme calc
_refine_ls_wR_factor_ref .110
_reflns_number_gt 2323
_reflns_number_total 3569
_reflns_threshold_expression I>2\s(I)
_cod_data_source_file ya6015.cif
_cod_data_source_block I
_cod_depositor_comments
;
The following automatic conversions were performed:
'_symmetry_cell_setting' value 'Monoclinic' changed to 'monoclinic'
according to '/home/saulius/struct/CIF-dictionaries/cif_core.dic'
dictionary named 'cif_core.dic' version 2.4.1 from 2010-06-29.

Automatic conversion script
Id: cif_fix_enum 1527 2010-12-29 10:47:43Z saulius 

The following automatic conversions were performed:

'_symmetry_cell_setting' value 'Monoclinic' changed to 'monoclinic'
according to /home/saulius/struct/CIF-dictionaries/cif_core.dic
dictionary named 'cif_core.dic' version 2.4.1 from 2010-06-29.

Automatic conversion script
Id: cif_fix_values 1715 2011-07-08 13:25:40Z adriana 
;
_cod_original_sg_symbol_H-M 'P 21/c'
_cod_database_code 2200253
_cod_database_fobs_code 2200253

loop_
_symmetry_equiv_pos_as_xyz
'x, y, z'
'-x, y+1/2, -z+1/2'
'-x, -y, -z'
'x, -y-1/2, z-1/2'

loop_
_atom_site_label
_atom_site_fract_x
_atom_site_fract_y
_atom_site_fract_z
_atom_site_U_iso_or_equiv
_atom_site_adp_type
_atom_site_calc_flag
_atom_site_refinement_flags
_atom_site_occupancy
_atom_site_disorder_assembly
_atom_site_disorder_group
_atom_site_type_symbol
N1 .40571(10) .6735(2) 1.05675(9) .0341(4) Uani d . 1 . . N
N2 .34234(10) .7641(2) .90253(9) .0341(4) Uani d . 1 . . N
N3 .14904(10) .8475(2) .94308(9) .0382(4) Uani d . 1 . . N
H3A .1714 .8905 .9880 .046 Uiso calc R 1 . . H
N4 .20014(10) .5057(2) 1.05107(9) .0388(4) Uani d . 1 . . N
H4B .1867 .4736 1.0037 .047 Uiso calc R 1 . . H
O1 .57194(9) .7010(2) 1.12419(8) .0511(4) Uani d . 1 . . O
O2 .45021(9) .8501(2) .81438(8) .0480(4) Uani d . 1 . . O
C2 .32338(12) .6700(3) 1.02416(11) .0314(5) Uani d . 1 . . C
C3 .29038(12) .7244(3) .94658(11) .0319(5) Uani d . 1 . . C
C4 .42792(12) .7621(3) .93427(11) .0333(5) Uani d . 1 . . C
C5 .48624(13) .8119(3) .88965(12) .0376(5) Uani d . 1 . . C
C6 .57093(13) .8219(3) .92497(13) .0419(5) Uani d . 1 . . C
H6A .6094 .8540 .8963 .050 Uiso calc R 1 . . H
C7 .60206(14) .7849(3) 1.00354(13) .0415(5) Uani d . 1 . . C
H7A .6605 .7940 1.0256 .050 Uiso calc R 1 . . H
C8 .54861(13) .7362(3) 1.04808(12) .0372(5) Uani d . 1 . . C
C9 .45968(12) .7223(3) 1.01330(11) .0336(5) Uani d . 1 . . C
C10 .50296(15) .9484(4) .77466(13) .0620(7) Uani d . 1 . . C
H10A .4719 .9683 .7225 .093 Uiso calc R 1 . . H
H10B .5535 .8779 .7756 .093 Uiso calc R 1 . . H
H10C .5189 1.0648 .7992 .093 Uiso calc R 1 . . H
C11 .65922(14) .7295(4) 1.16291(14) .0606(7) Uani d . 1 . . C
H11A .6675 .6999 1.2162 .091 Uiso calc R 1 . . H
H11B .6741 .8560 1.1579 .091 Uiso calc R 1 . . H
H11C .6949 .6519 1.1408 .091 Uiso calc R 1 . . H
C12 .19879(12) .7488(3) .90748(11) .0331(5) Uani d . 1 . . C
C13 .16333(13) .6831(3) .83523(12) .0387(5) Uani d . 1 . . C
H13A .1963 .6156 .8094 .046 Uiso calc R 1 . . H
C14 .07809(14) .7180(3) .80111(13) .0458(6) Uani d . 1 . . C
H14A .0538 .6747 .7520 .055 Uiso calc R 1 . . H
C15 .02945(14) .8159(3) .83947(13) .0471(6) Uani d . 1 . . C
H15A -.0281 .8379 .8171 .057 Uiso calc R 1 . . H
C16 .06666(13) .8808(3) .91116(13) .0452(6) Uani d . 1 . . C
H16A .0344 .9483 .9377 .054 Uiso calc R 1 . . H
C17 .29371(13) .6529(3) 1.15385(11) .0400(5) Uani d . 1 . . C
H17A .3425 .7228 1.1733 .048 Uiso calc R 1 . . H
C18 .27060(12) .6083(3) 1.07707(11) .0333(5) Uani d . 1 . . C
C19 .15032(14) .4520(3) 1.09596(13) .0502(6) Uani d . 1 . . C
H19A .1012 .3839 1.0754 .060 Uiso calc R 1 . . H
C20 .17103(16) .4962(4) 1.17200(14) .0552(7) Uani d . 1 . . C
H20A .1358 .4607 1.2032 .066 Uiso calc R 1 . . H
C21 .24455(15) .5939(3) 1.20173(13) .0482(6) Uani d . 1 . . C
H21A .2611 .6200 1.2538 .058 Uiso calc R 1 . . H
O3 .18556(10) .3121(2) .92612(9) .0576(5) Uani d . 1 . . O
O4 .05221(13) .3601(3) .90596(16) .1056(8) Uani d . 1 . . O
O5 .10246(15) .2249(3) .82050(12) .1011(8) Uani d . 1 . . O
O6 .21296(16) .0560(3) .18721(11) .1036(8) Uani d . 1 . . O
O7 .23531(11) .0266(3) .07477(11) .0673(5) Uani d . 1 . . O
O8 .11559(12) -.0417(4) .09471(13) .0958(8) Uani d . 1 . . O
N5 .11136(15) .2981(3) .88328(13) .0589(6) Uani d . 1 . . N
N6 .18783(14) .0156(3) .12064(12) .0516(5) Uani d . 1 . . N

loop_
_atom_site_aniso_label
_atom_site_aniso_U_11
_atom_site_aniso_U_22
_atom_site_aniso_U_33
_atom_site_aniso_U_12
_atom_site_aniso_U_13
_atom_site_aniso_U_23
N1 .0274(9) .0386(10) .0354(9) -.0006(8) .0062(8) -.0035(8)
N2 .0309(10) .0378(10) .0333(9) -.0014(8) .0073(8) -.0013(8)
N3 .0333(10) .0463(11) .0332(9) -.0001(8) .0046(8) -.0015(8)
N4 .0374(10) .0464(11) .0329(9) -.0073(9) .0092(8) .0011(8)
O1 .0294(8) .0810(12) .0377(9) -.0023(8) -.0013(7) .0024(8)
O2 .0407(9) .0675(11) .0374(8) -.0109(8) .0126(7) .0034(8)
C2 .0294(11) .0354(12) .0287(10) .0001(9) .0059(9) -.0028(9)
C3 .0293(11) .0360(12) .0307(11) -.0025(9) .0080(9) -.0023(9)
C4 .0298(12) .0334(11) .0370(12) -.0003(9) .0092(9) -.0049(9)
C5 .0355(12) .0414(13) .0378(12) -.0012(10) .0125(10) -.0026(10)
C6 .0336(12) .0475(14) .0484(13) -.0038(10) .0172(10) -.0065(11)
C7 .0284(11) .0424(13) .0538(14) -.0011(10) .0102(10) -.0072(11)
C8 .0304(11) .0408(12) .0373(12) .0017(9) .0025(10) -.0061(10)
C9 .0303(11) .0329(11) .0381(12) .0007(9) .0093(9) -.0062(9)
C10 .0596(16) .084(2) .0489(15) -.0214(15) .0247(12) .0022(14)
C11 .0324(13) .094(2) .0495(15) .0041(13) -.0017(11) -.0032(14)
C12 .0302(11) .0377(11) .0318(11) -.0024(9) .0082(9) .0032(9)
C13 .0365(12) .0433(12) .0350(12) -.0008(10) .0065(10) .0010(10)
C14 .0419(13) .0505(14) .0392(13) -.0052(11) -.0012(11) .0023(11)
C15 .0300(12) .0531(15) .0532(15) -.0001(11) .0008(11) .0091(12)
C16 .0303(12) .0520(14) .0526(14) .0060(11) .0091(11) .0047(12)
C17 .0387(12) .0437(13) .0356(12) .0010(10) .0054(10) -.0006(10)
C18 .0297(11) .0367(12) .0326(11) .0019(9) .0061(9) .0016(9)
C19 .0480(14) .0522(15) .0543(15) -.0114(12) .0202(12) .0033(12)
C20 .0674(17) .0565(16) .0528(15) -.0054(14) .0357(13) .0046(13)
C21 .0594(15) .0511(14) .0379(13) .0073(13) .0191(12) .0057(11)
O3 .0447(10) .0757(12) .0440(9) .0042(9) -.0050(8) -.0106(8)
O4 .0436(12) .115(2) .157(2) -.0016(13) .0230(14) .0125(17)
O5 .133(2) .1011(18) .0487(12) -.0421(14) -.0172(12) -.0112(11)
O6 .173(2) .0816(16) .0438(12) -.0015(15) .0028(13) -.0161(11)
O7 .0625(12) .0721(13) .0735(13) -.0099(10) .0283(10) -.0007(10)
O8 .0469(12) .131(2) .1087(17) -.0034(13) .0181(12) -.0244(15)
N5 .0544(14) .0546(14) .0586(14) -.0148(11) -.0034(13) .0114(11)
N6 .0578(14) .0458(12) .0494(13) .0084(10) .0099(11) -.0019(10)

loop_
_atom_type_symbol
_atom_type_description
_atom_type_scat_dispersion_real
_atom_type_scat_dispersion_imag
_atom_type_scat_source
C C .0033 .0016 'International Tables Vol C Tables 4.2.6.8 and 6.1.1.4'
H H .0000 .0000 'International Tables Vol C Tables 4.2.6.8 and 6.1.1.4'
N N .0061 .0033 'International Tables Vol C Tables 4.2.6.8 and 6.1.1.4'
O O .0106 .0060 'International Tables Vol C Tables 4.2.6.8 and 6.1.1.4'

loop_
_geom_angle_atom_site_label_1
_geom_angle_atom_site_label_2
_geom_angle_atom_site_label_3
_geom_angle
_geom_angle_publ_flag
C2 N1 C9 118.07(17) yes
C3 N2 C4 118.35(17) yes
C16 N3 C12 122.51(19) yes
C19 N4 C18 122.47(18) yes
C8 O1 C11 117.52(18) yes
C5 O2 C10 116.03(16) yes
N1 C2 C3 121.67(18) no
N1 C2 C18 113.16(17) no
C3 C2 C18 125.16(17) no
N2 C3 C2 120.81(18) no
N2 C3 C12 113.23(17) no
C2 C3 C12 125.93(17) no
N2 C4 C9 120.14(18) no
N2 C4 C5 120.23(18) no
C9 C4 C5 119.50(18) no
C6 C5 O2 125.84(19) no
C6 C5 C4 118.5(2) no
O2 C5 C4 115.68(18) no
C5 C6 C7 121.9(2) no
C8 C7 C6 121.5(2) no
O1 C8 C7 126.04(19) no
O1 C8 C9 115.52(18) no
C7 C8 C9 118.43(19) no
N1 C9 C4 120.63(18) no
N1 C9 C8 119.16(18) no
C4 C9 C8 120.20(18) no
N3 C12 C13 118.58(18) no
N3 C12 C3 118.53(18) no
C13 C12 C3 122.82(18) no
C12 C13 C14 119.5(2) no
C15 C14 C13 120.2(2) no
C16 C15 C14 119.0(2) no
N3 C16 C15 120.2(2) no
C21 C17 C18 120.1(2) no
N4 C18 C17 118.38(18) no
N4 C18 C2 120.69(17) no
C17 C18 C2 120.93(18) no
N4 C19 C20 120.4(2) no
C19 C20 C21 119.1(2) no
C20 C21 C17 119.5(2) no
O4 N5 O5 123.3(3) no
O4 N5 O3 118.1(2) no
O5 N5 O3 118.5(3) no
O6 N6 O8 121.4(3) no
O6 N6 O7 121.9(2) no
O8 N6 O7 116.7(2) no

loop_
_geom_bond_atom_site_label_1
_geom_bond_atom_site_label_2
_geom_bond_site_symmetry_2
_geom_bond_distance
_geom_bond_publ_flag
N1 C2 . 1.313(2) yes
N1 C9 . 1.355(2) yes
N2 C3 . 1.322(2) yes
N2 C4 . 1.358(2) yes
N3 C12 . 1.351(3) yes
N3 C16 . 1.333(2) yes
N4 C18 . 1.343(2) yes
N4 C19 . 1.333(3) yes
O1 C8 . 1.354(2) no
O1 C11 . 1.424(2) yes
O2 C5 . 1.366(2) no
O2 C10 . 1.432(3) yes
C2 C3 . 1.423(3) no
C2 C18 . 1.496(3) no
C3 C12 . 1.482(3) no
C4 C9 . 1.419(3) no
C4 C5 . 1.428(3) no
C5 C6 . 1.359(3) no
C6 C7 . 1.406(3) no
C7 C8 . 1.363(3) no
C8 C9 . 1.420(3) no
C12 C13 . 1.372(3) no
C13 C14 . 1.384(3) no
C14 C15 . 1.367(3) no
C15 C16 . 1.367(3) no
C17 C21 . 1.377(3) no
C17 C18 . 1.380(3) no
C19 C20 . 1.366(3) no
C20 C21 . 1.372(3) no
O3 N5 . 1.258(2) no
O4 N5 . 1.214(3) no
O5 N5 . 1.227(3) no
O6 N6 . 1.204(2) no
O7 N6 . 1.261(2) no
O8 N6 . 1.217(3) no

loop_
_geom_hbond_atom_site_label_D
_geom_hbond_atom_site_label_H
_geom_hbond_atom_site_label_A
_geom_hbond_site_symmetry_A
_geom_hbond_distance_DH
_geom_hbond_distance_HA
_geom_hbond_distance_DA
_geom_hbond_angle_DHA
_geom_hbond_publ_flag
N3 H3a O7 1_566 .860 1.920 2.762(4) 165.81 yes
N4 H4b O3 . .860 1.822 2.617(2) 152.77 yes
